data_7057793
loop_
_publ_author_name
'Vaz, Patr\'icia A. A. M.'
'Rocha, Jo\~ao'
'Silva, Artur M. S.'
'Guieu, Samuel'

_publ_section_title
;
 Aggregation-induced emission enhancement of chiral boranils
;
_journal_issue 22
_journal_name_full 'New Journal of Chemistry'
_journal_page_first 18166
_journal_paper_doi 10.1039/C8NJ03228A
_journal_volume 42
_journal_year 2018
_chemical_absolute_configuration S
_chemical_formula_moiety 'C15 H14 B F2 N O'
_chemical_formula_sum 'C15 H14 B F2 N O'
_chemical_formula_weight 273.08
_chemical_name_systematic
;
(S)-2,2-difluoro-3-(1-phenylethyl)-2H-2l4,3l4-benzo[e][1,3,2]oxazaborinine
;
_space_group_crystal_system monoclinic
_space_group_IT_number 4
_space_group_name_Hall 'P 2yb'
_space_group_name_H-M_alt 'P 1 21 1'
_symmetry_space_group_name_Hall 'P 2yb'
_symmetry_space_group_name_H-M 'P 1 21 1'
_atom_sites_solution_hydrogens geom
_atom_sites_solution_primary direct
_atom_sites_solution_secondary difmap
_audit_creation_method SHELXL-2014
_audit_update_record
;
2018-06-28 deposited with the CCDC.
2018-10-08 downloaded from the CCDC.
;
_cell_angle_alpha 90
_cell_angle_beta 105.594(7)
_cell_angle_gamma 90
_cell_formula_units_Z 2
_cell_length_a 8.1632(11)
_cell_length_b 6.2464(7)
_cell_length_c 13.8361(16)
_cell_measurement_reflns_used 36
_cell_measurement_temperature 150(2)
_cell_measurement_theta_max 30.139
_cell_measurement_theta_min 1.528
_cell_volume 679.54(14)
_computing_cell_refinement 'Bruker SMART'
_computing_data_collection 'Bruker SMART'
_computing_data_reduction 'Bruker SAINT'
_computing_molecular_graphics 'PLATON (Spek, 2009)'
_computing_publication_material 'SHELXL-2014 (Sheldrick, 2014)'
_computing_structure_refinement 'SHELXL-2014 (Sheldrick, 2014)'
_computing_structure_solution 'SHELXL-2014 (Sheldrick, 2014)'
_diffrn_ambient_temperature 150(2)
_diffrn_measured_fraction_theta_full 1.000
_diffrn_measured_fraction_theta_max 0.998
_diffrn_measurement_device_type ccd
_diffrn_measurement_method 'omega and phi scans'
_diffrn_radiation_type MoK\a
_diffrn_radiation_wavelength 0.71073
_diffrn_reflns_av_R_equivalents 0.0654
_diffrn_reflns_av_unetI/netI 0.0976
_diffrn_reflns_Laue_measured_fraction_full 1.000
_diffrn_reflns_Laue_measured_fraction_max 0.998
_diffrn_reflns_limit_h_max 11
_diffrn_reflns_limit_h_min -11
_diffrn_reflns_limit_k_max 8
_diffrn_reflns_limit_k_min -8
_diffrn_reflns_limit_l_max 19
_diffrn_reflns_limit_l_min -16
_diffrn_reflns_number 10694
_diffrn_reflns_point_group_measured_fraction_full 1.000
_diffrn_reflns_point_group_measured_fraction_max 0.996
_diffrn_reflns_theta_full 25.242
_diffrn_reflns_theta_max 30.139
_diffrn_reflns_theta_min 1.528
_diffrn_source 'fine-focus sealed tube'
_exptl_absorpt_coefficient_mu 0.101
_exptl_absorpt_correction_type multi-scan
_exptl_absorpt_process_details '(SADABS; Bruker, 2008)'
_exptl_crystal_colour yellow
_exptl_crystal_density_diffrn 1.335
_exptl_crystal_description needle
_exptl_crystal_F_000 284
_exptl_crystal_preparation Luminescent
_exptl_crystal_recrystallization_method 'Re-crystallisation from solvent: dichloromethane'
_exptl_crystal_size_max 1.000
_exptl_crystal_size_mid 0.100
_exptl_crystal_size_min 0.080
_exptl_transmission_factor_max 0.7460
_exptl_transmission_factor_min 0.4762
_refine_diff_density_max 0.202
_refine_diff_density_min -0.207
_refine_diff_density_rms 0.044
_refine_ls_abs_structure_details
;
 Flack x determined using 926 quotients [(I+)-(I-)]/[(I+)+(I-)]
 (Parsons, Flack and Wagner, Acta Cryst. B69 (2013) 249-259).
;
_refine_ls_abs_structure_Flack -0.8(10)
_refine_ls_extinction_method none
_refine_ls_goodness_of_fit_ref 1.051
_refine_ls_hydrogen_treatment constr
_refine_ls_matrix_type full
_refine_ls_number_parameters 182
_refine_ls_number_reflns 4003
_refine_ls_number_restraints 1
_refine_ls_restrained_S_all 1.051
_refine_ls_R_factor_all 0.0905
_refine_ls_R_factor_gt 0.0610
_refine_ls_shift/su_max 0.000
_refine_ls_shift/su_mean 0.000
_refine_ls_structure_factor_coef Fsqd
_refine_ls_weighting_details 'w=1/[\s^2^(Fo^2^)+(0.0271P)^2^] where P=(Fo^2^+2Fc^2^)/3'
_refine_ls_weighting_scheme calc
_refine_ls_wR_factor_gt 0.1307
_refine_ls_wR_factor_ref 0.1466
_reflns_Friedel_coverage 0.840
_reflns_Friedel_fraction_full 1.000
_reflns_Friedel_fraction_max 0.993
_reflns_number_gt 2760
_reflns_number_total 4003
_reflns_threshold_expression 'I > 2\s(I)'
_cod_data_source_file c8nj03228a2.cif
_cod_data_source_block shelx_CCDC4
_cod_depositor_comments 'Adding full bibliography for 7057789--7057793.cif.'
_cod_database_code 7057793
_shelx_space_group_comment
;
The symmetry employed for this shelxl refinement is uniquely defined
by the following loop, which should always be used as a source of
symmetry information in preference to the above space-group names.
They are only intended as comments.
;
_shelx_estimated_absorpt_t_min 0.906
_shelx_estimated_absorpt_t_max 0.992
_shelxl_version_number 2014-3

loop_
_space_group_symop_operation_xyz
'x, y, z'
'-x, y+1/2, -z'

loop_
_atom_site_label
_atom_site_type_symbol
_atom_site_fract_x
_atom_site_fract_y
_atom_site_fract_z
_atom_site_U_iso_or_equiv
_atom_site_adp_type
_atom_site_occupancy
_atom_site_site_symmetry_order
_atom_site_calc_flag
_atom_site_refinement_flags_posn
_atom_site_refinement_flags_adp
O1 O 0.8279(3) 0.3167(4) 0.15584(16) 0.0410(6) Uani 1 1 d . .
C07 C 1.0108(3) -0.0647(5) 0.20534(18) 0.0269(6) Uani 1 1 d . .
H07 H 1.0681 -0.1979 0.2206 0.032 Uiso 1 1 calc R U
N1 N 1.0419(3) 0.0859(4) 0.27188(15) 0.0273(5) Uani 1 1 d . .
C06 C 0.8915(4) -0.0352(5) 0.10894(19) 0.0278(6) Uani 1 1 d . .
F1A F 1.0929(3) 0.4514(3) 0.24351(17) 0.0543(6) Uani 1 1 d . .
C05 C 0.8625(4) -0.2002(6) 0.0372(2) 0.0369(7) Uani 1 1 d . .
H05 H 0.9231 -0.3313 0.0517 0.044 Uiso 1 1 calc R U
C10 C 1.3278(4) -0.0488(5) 0.3600(2) 0.0332(7) Uani 1 1 d . .
C01 C 0.8037(4) 0.1588(5) 0.0879(2) 0.0327(7) Uani 1 1 d . .
C08 C 1.1639(4) 0.0451(5) 0.37325(19) 0.0333(7) Uani 1 1 d . .
H08 H 1.1921 0.1867 0.4074 0.040 Uiso 1 1 calc R U
F1B F 0.8962(3) 0.3773(4) 0.32643(14) 0.0604(7) Uani 1 1 d . .
C04 C 0.7452(4) -0.1703(6) -0.0545(2) 0.0462(9) Uani 1 1 d . .
H04 H 0.7245 -0.2809 -0.1034 0.055 Uiso 1 1 calc R U
C02 C 0.6845(4) 0.1864(6) -0.0057(2) 0.0438(8) Uani 1 1 d . .
H02 H 0.6233 0.3169 -0.0211 0.053 Uiso 1 1 calc R U
C15 C 1.4243(4) 0.0745(6) 0.3113(2) 0.0407(8) Uani 1 1 d . .
H15 H 1.3886 0.2158 0.2903 0.049 Uiso 1 1 calc R U
C03 C 0.6574(4) 0.0228(6) -0.0748(2) 0.0480(9) Uani 1 1 d . .
H03 H 0.5768 0.0421 -0.1380 0.058 Uiso 1 1 calc R U
C09 C 1.0733(5) -0.0881(7) 0.4356(2) 0.0463(9) Uani 1 1 d . .
H09A H 0.9690 -0.0146 0.4392 0.069 Uiso 1 1 calc R U
H09B H 1.1482 -0.1066 0.5035 0.069 Uiso 1 1 calc R U
H09C H 1.0443 -0.2286 0.4042 0.069 Uiso 1 1 calc R U
C11 C 1.3842(4) -0.2527(6) 0.3914(2) 0.0459(9) Uani 1 1 d . .
H11 H 1.3222 -0.3385 0.4260 0.055 Uiso 1 1 calc R U
C12 C 1.5329(5) -0.3325(7) 0.3723(3) 0.0615(12) Uani 1 1 d . .
H12 H 1.5711 -0.4726 0.3940 0.074 Uiso 1 1 calc R U
B1 B 0.9610(5) 0.3148(6) 0.2491(3) 0.0358(8) Uani 1 1 d . .
C14 C 1.5701(5) -0.0057(7) 0.2933(3) 0.0570(11) Uani 1 1 d . .
H14 H 1.6344 0.0806 0.2604 0.068 Uiso 1 1 calc R U
C13 C 1.6234(5) -0.2105(8) 0.3226(3) 0.0626(12) Uani 1 1 d . .
H13 H 1.7226 -0.2667 0.3085 0.075 Uiso 1 1 calc R U

loop_
_atom_site_aniso_label
_atom_site_aniso_U_11
_atom_site_aniso_U_22
_atom_site_aniso_U_33
_atom_site_aniso_U_23
_atom_site_aniso_U_13
_atom_site_aniso_U_12
O1 0.0492(13) 0.0313(12) 0.0400(11) 0.0008(10) 0.0080(10) 0.0155(10)
C07 0.0320(13) 0.0244(14) 0.0247(12) 0.0017(11) 0.0080(11) 0.0020(12)
N1 0.0343(12) 0.0247(13) 0.0236(11) -0.0003(10) 0.0090(9) 0.0013(11)
C06 0.0310(13) 0.0289(16) 0.0234(12) 0.0019(12) 0.0074(10) 0.0008(12)
F1A 0.0588(12) 0.0238(10) 0.0738(13) 0.0030(10) 0.0065(10) -0.0015(9)
C05 0.0434(17) 0.0350(19) 0.0313(14) -0.0012(13) 0.0084(13) 0.0017(15)
C10 0.0378(15) 0.0273(15) 0.0270(13) -0.0011(12) -0.0040(11) -0.0030(13)
C01 0.0338(15) 0.0344(18) 0.0304(14) 0.0035(13) 0.0095(12) 0.0052(14)
C08 0.0422(16) 0.0319(17) 0.0224(12) -0.0031(13) 0.0028(11) -0.0036(14)
F1B 0.0857(16) 0.0579(15) 0.0432(11) -0.0060(10) 0.0272(11) 0.0294(12)
C04 0.057(2) 0.050(2) 0.0274(14) -0.0061(15) 0.0044(14) -0.0061(18)
C02 0.0393(17) 0.048(2) 0.0409(16) 0.0119(16) 0.0047(14) 0.0109(16)
C15 0.0404(17) 0.041(2) 0.0375(15) 0.0033(15) 0.0049(13) -0.0005(15)
C03 0.0468(19) 0.058(3) 0.0317(16) 0.0075(16) -0.0021(14) 0.0055(18)
C09 0.0525(19) 0.061(2) 0.0255(14) 0.0037(15) 0.0103(13) -0.0118(18)
C11 0.047(2) 0.0315(19) 0.0469(19) 0.0044(16) -0.0087(15) -0.0026(16)
C12 0.047(2) 0.041(2) 0.074(3) -0.011(2) -0.0228(19) 0.0130(19)
B1 0.0445(19) 0.030(2) 0.0342(17) -0.0024(15) 0.0123(15) 0.0068(16)
C14 0.0385(19) 0.071(3) 0.060(2) 0.000(2) 0.0101(16) -0.0022(19)
C13 0.0357(18) 0.071(3) 0.072(3) -0.020(2) -0.0015(18) 0.007(2)

loop_
_atom_type_symbol
_atom_type_description
_atom_type_scat_dispersion_real
_atom_type_scat_dispersion_imag
_atom_type_scat_source
C C 0.0033 0.0016 'International Tables Vol C Tables 4.2.6.8 and 6.1.1.4'
H H 0.0000 0.0000 'International Tables Vol C Tables 4.2.6.8 and 6.1.1.4'
B B 0.0013 0.0007 'International Tables Vol C Tables 4.2.6.8 and 6.1.1.4'
N N 0.0061 0.0033 'International Tables Vol C Tables 4.2.6.8 and 6.1.1.4'
O O 0.0106 0.0060 'International Tables Vol C Tables 4.2.6.8 and 6.1.1.4'
F F 0.0171 0.0103 'International Tables Vol C Tables 4.2.6.8 and 6.1.1.4'

loop_
_geom_angle_atom_site_label_1
_geom_angle_atom_site_label_2
_geom_angle_atom_site_label_3
_geom_angle
C01 O1 B1 123.6(2)
N1 C07 C06 121.5(3)
C07 N1 C08 119.6(2)
C07 N1 B1 121.9(2)
C08 N1 B1 118.5(2)
C01 C06 C05 120.6(2)
C01 C06 C07 119.1(3)
C05 C06 C07 120.3(3)
C04 C05 C06 119.5(3)
C11 C10 C15 118.4(3)
C11 C10 C08 123.2(3)
C15 C10 C08 118.4(3)
O1 C01 C06 121.4(2)
O1 C01 C02 119.4(3)
C06 C01 C02 119.1(3)
N1 C08 C10 109.7(2)
N1 C08 C09 108.6(2)
C10 C08 C09 115.8(3)
C05 C04 C03 119.6(3)
C03 C02 C01 119.4(3)
C14 C15 C10 120.9(4)
C02 C03 C04 121.7(3)
C10 C11 C12 120.0(4)
C13 C12 C11 120.6(4)
F1B B1 F1A 109.6(3)
F1B B1 O1 109.8(3)
F1A B1 O1 110.6(3)
F1B B1 N1 109.4(3)
F1A B1 N1 106.2(3)
O1 B1 N1 111.1(3)
C15 C14 C13 120.4(4)
C12 C13 C14 119.7(4)

loop_
_geom_bond_atom_site_label_1
_geom_bond_atom_site_label_2
_geom_bond_distance
O1 C01 1.339(4)
O1 B1 1.446(4)
C07 N1 1.293(3)
C07 C06 1.436(3)
N1 C08 1.508(3)
N1 B1 1.571(4)
C06 C01 1.398(4)
C06 C05 1.406(4)
F1A B1 1.392(4)
C05 C04 1.381(4)
C10 C11 1.384(5)
C10 C15 1.398(4)
C10 C08 1.516(4)
C01 C02 1.406(4)
C08 C09 1.525(4)
F1B B1 1.371(4)
C04 C03 1.393(5)
C02 C03 1.376(5)
C15 C14 1.374(5)
C11 C12 1.402(5)
C12 C13 1.368(6)
C14 C13 1.377(6)
